data_7155150
loop_
_publ_author_name
'Yoshida, Ryota'
'Isozaki, Katsuhiro'
'Yokoi, Tomoya'
'Yasuda, Nobuhiro'
'Sadakane, Koichiro'
'Iwamoto, Takahiro'
'Takaya, Hikaru'
'Nakamura, Masaharu'

_publ_section_title
;
 ONO-pincer ruthenium complex-bound norvaline for efficient catalytic
 oxidation of methoxybenzenes with hydrogen peroxide.
;
_journal_issue 31
_journal_name_full 'Organic &amp; biomolecular chemistry'
_journal_page_first 7468
_journal_page_last 7479
_journal_paper_doi 10.1039/c6ob00969g
_journal_volume 14
_journal_year 2016
_chemical_formula_moiety 'C28 H24 N4 O6 Ru, (H2 O)'
_chemical_formula_sum 'C28 H26 N4 O7 Ru'
_chemical_formula_weight 631.60
_chemical_temperature_decomposition 623.15
_space_group_crystal_system monoclinic
_space_group_IT_number 14
_space_group_name_Hall '-P 2yab'
_space_group_name_H-M_alt 'P 1 21/a 1'
_symmetry_space_group_name_Hall '-P 2yab'
_symmetry_space_group_name_H-M 'P 1 21/a 1'
_atom_sites_solution_hydrogens mixed
_audit_creation_method SHELXL-2014/7
_audit_update_record
;
2016-05-04 deposited with the CCDC.
2016-06-07 downloaded from the CCDC.
;
_cell_angle_alpha 90
_cell_angle_beta 118.7234(16)
_cell_angle_gamma 90
_cell_formula_units_Z 4
_cell_length_a 10.9419(6)
_cell_length_b 24.4770(12)
_cell_length_c 11.0478(9)
_cell_measurement_reflns_used 15847
_cell_measurement_temperature 90(2)
_cell_measurement_theta_max 27.997
_cell_measurement_theta_min 1.833
_cell_volume 2594.8(3)
_computing_cell_refinement 'Rapid Auto(Rigaku)'
_computing_data_collection 'Rapid Auto(Rigaku)'
_computing_data_reduction 'Rapid Auto(Rigaku)'
_computing_structure_refinement 'SHELXL-2014/7 (Sheldrick, 2014)'
_computing_structure_solution 'SHELXS-97 (Sheldrick, 1990)'
_diffrn_ambient_temperature 90(2)
_diffrn_detector_area_resol_mean 29
_diffrn_measured_fraction_theta_full 0.982
_diffrn_measured_fraction_theta_max 0.982
_diffrn_measurement_device_type 'Rigaku Saturn 724'
_diffrn_measurement_method 'Oscillation Photograph'
_diffrn_radiation_monochromator 'Si(111) Channel Cut'
_diffrn_radiation_source 'Synchrotron radiation SPring-8 BL40XU'
_diffrn_radiation_type Synchrotron
_diffrn_radiation_wavelength 0.78305
_diffrn_reflns_av_R_equivalents 0.0454
_diffrn_reflns_av_unetI/netI 0.0497
_diffrn_reflns_Laue_measured_fraction_full 0.982
_diffrn_reflns_Laue_measured_fraction_max 0.982
_diffrn_reflns_limit_h_max 13
_diffrn_reflns_limit_h_min -13
_diffrn_reflns_limit_k_max 28
_diffrn_reflns_limit_k_min -28
_diffrn_reflns_limit_l_max 13
_diffrn_reflns_limit_l_min -13
_diffrn_reflns_number 15847
_diffrn_reflns_point_group_measured_fraction_full 0.982
_diffrn_reflns_point_group_measured_fraction_max 0.982
_diffrn_reflns_theta_full 27.997
_diffrn_reflns_theta_max 27.997
_diffrn_reflns_theta_min 1.833
_exptl_absorpt_coefficient_mu 0.842
_exptl_absorpt_correction_T_max 1.000
_exptl_absorpt_correction_T_min 0.828
_exptl_absorpt_correction_type multi-scan
_exptl_absorpt_process_details 'ABSCOR (T.Higashi, 2001)'
_exptl_crystal_colour violet
_exptl_crystal_density_diffrn 1.617
_exptl_crystal_density_meas ?
_exptl_crystal_description pletelet
_exptl_crystal_F_000 1288
_exptl_crystal_recrystallization_method 'Re-crystallisation from solvent'
_exptl_crystal_size_max 0.020
_exptl_crystal_size_mid 0.020
_exptl_crystal_size_min 0.005
_refine_diff_density_max 0.810
_refine_diff_density_min -0.931
_refine_diff_density_rms 0.101
_refine_ls_extinction_method none
_refine_ls_goodness_of_fit_ref 1.091
_refine_ls_hydrogen_treatment constr
_refine_ls_matrix_type full
_refine_ls_number_parameters 396
_refine_ls_number_reflns 4597
_refine_ls_number_restraints 0
_refine_ls_restrained_S_all 1.091
_refine_ls_R_factor_all 0.0612
_refine_ls_R_factor_gt 0.0412
_refine_ls_shift/su_max '< 0.001'
_refine_ls_shift/su_mean '< 0.001'
_refine_ls_structure_factor_coef Fsqd
_refine_ls_weighting_details 'w=1/[\s^2^(Fo^2^)+(0.0274P)^2^+6.5700P] where P=(Fo^2^+2Fc^2^)/3'
_refine_ls_weighting_scheme calc
_refine_ls_wR_factor_gt 0.0848
_refine_ls_wR_factor_ref 0.1032
_reflns_Friedel_coverage 0.000
_reflns_number_gt 3631
_reflns_number_total 4597
_reflns_threshold_expression 'I > 2\s(I)'
_cod_data_source_file c6ob00969g2.cif
_cod_data_source_block shelxl
_cod_depositor_comments
;
The following automatic conversions were performed:

'_chemical_melting_point' tag was changed to
'_chemical_temperature_decomposition' since the value had been given
as '350 deg decomp'. The value '350 deg decomp' was changed to
'623.15' - it was converted from degrees Celsius(C) to Kelvins(K).

'_exptl_crystal_density_meas' value 'not measured' was changed to '?'
- the value is perceived as not measured.

Automatic conversion script
Id: cif_fix_values 4268 2015-11-12 08:31:59Z antanas 

 Adding full bibliography for 7155150.cif.
;
_cod_database_code 7155150
_shelx_shelxl_version_number 2014/7
_shelx_space_group_comment
;
The symmetry employed for this shelxl refinement is uniquely defined
by the following loop, which should always be used as a source of
symmetry information in preference to the above space-group names.
They are only intended as comments.
;
_shelx_estimated_absorpt_t_min 0.983
_shelx_estimated_absorpt_t_max 0.996
_solvent_exptl_crystal_recrystallization_method DMF/EtOAc

loop_
_space_group_symop_operation_xyz
'x, y, z'
'-x+1/2, y+1/2, -z'
'-x, -y, -z'
'x-1/2, -y-1/2, z'

loop_
_atom_site_label
_atom_site_type_symbol
_atom_site_fract_x
_atom_site_fract_y
_atom_site_fract_z
_atom_site_U_iso_or_equiv
_atom_site_adp_type
_atom_site_occupancy
_atom_site_site_symmetry_order
_atom_site_calc_flag
_atom_site_refinement_flags_posn
_atom_site_refinement_flags_adp
_atom_site_refinement_flags_occupancy
_atom_site_disorder_assembly
_atom_site_disorder_group
Ru1 Ru 0.75502(3) 0.13232(2) 0.05452(4) 0.02600(12) Uani 1 1 d . . . . .
N1 N 0.7239(4) 0.20979(13) 0.1054(4) 0.0316(8) Uani 1 1 d . . . . .
N2 N 0.8049(3) 0.17528(13) -0.0634(4) 0.0298(8) Uani 1 1 d . . . . .
N3 N 0.8019(3) 0.07085(13) -0.0416(4) 0.0273(8) Uani 1 1 d . . . . .
N4 N 0.7135(3) 0.08685(13) 0.1771(4) 0.0269(8) Uani 1 1 d . . . . .
O1 O 0.9541(3) 0.12358(10) 0.2270(3) 0.0296(7) Uani 1 1 d . . . . .
O2 O 1.0650(3) 0.08129(13) 0.4304(3) 0.0365(7) Uani 1 1 d . . . . .
O3 O 0.5365(3) 0.12167(11) -0.0653(3) 0.0334(7) Uani 1 1 d . . . . .
O4 O 0.3551(3) 0.08322(12) -0.0560(3) 0.0368(7) Uani 1 1 d . . . . .
C1 C 0.6724(5) 0.22417(18) 0.1914(5) 0.0378(11) Uani 1 1 d . . . . .
H1 H 0.6520 0.1961 0.2385 0.045 Uiso 1 1 calc R U . . .
C2 C 0.6489(5) 0.27735(18) 0.2129(6) 0.0504(14) Uani 1 1 d . . . . .
H2 H 0.6121 0.2858 0.2730 0.060 Uiso 1 1 calc R U . . .
C3 C 0.6793(5) 0.31815(18) 0.1465(6) 0.0493(14) Uani 1 1 d . . . . .
H3 H 0.6643 0.3553 0.1610 0.059 Uiso 1 1 calc R U . . .
C4 C 0.7316(5) 0.30521(18) 0.0588(6) 0.0428(12) Uani 1 1 d . . . . .
H4 H 0.7532 0.3333 0.0128 0.051 Uiso 1 1 calc R U . . .
C5 C 0.7528(4) 0.25038(16) 0.0379(5) 0.0338(10) Uani 1 1 d . . . . .
C6 C 0.8026(4) 0.23129(17) -0.0565(5) 0.0344(10) Uani 1 1 d . . . . .
C7 C 0.8445(5) 0.2622(2) -0.1348(5) 0.0443(12) Uani 1 1 d . . . . .
H7 H 0.8419 0.3010 -0.1324 0.053 Uiso 1 1 calc R U . . .
C8 C 0.8896(6) 0.2362(2) -0.2159(6) 0.0530(14) Uani 1 1 d . . . . .
H8 H 0.9195 0.2574 -0.2690 0.064 Uiso 1 1 calc R U . . .
C9 C 0.8927(5) 0.1786(2) -0.2223(5) 0.0442(12) Uani 1 1 d . . . . .
H9 H 0.9237 0.1608 -0.2791 0.053 Uiso 1 1 calc R U . . .
C10 C 0.8491(4) 0.14898(18) -0.1436(5) 0.0340(10) Uani 1 1 d . . . . .
C11 C 0.8447(4) 0.08890(17) -0.1329(5) 0.0309(10) Uani 1 1 d . . . . .
C12 C 0.8798(4) 0.0524(2) -0.2073(5) 0.0396(11) Uani 1 1 d . . . . .
H12 H 0.9114 0.0652 -0.2687 0.048 Uiso 1 1 calc R U . . .
C13 C 0.8678(5) -0.0037(2) -0.1903(6) 0.0469(13) Uani 1 1 d . . . . .
H13 H 0.8895 -0.0294 -0.2417 0.056 Uiso 1 1 calc R U . . .
C14 C 0.8247(5) -0.02138(19) -0.0994(5) 0.0410(12) Uani 1 1 d . . . . .
H14 H 0.8164 -0.0593 -0.0867 0.049 Uiso 1 1 calc R U . . .
C15 C 0.7937(4) 0.01665(16) -0.0265(5) 0.0325(10) Uani 1 1 d . . . . .
H15 H 0.7651 0.0041 0.0374 0.039 Uiso 1 1 calc R U . . .
C16 C 0.9583(5) 0.09278(17) 0.3250(5) 0.0293(10) Uani 1 1 d . . . . .
C17 C 0.8180(4) 0.07016(16) 0.2980(5) 0.0289(9) Uani 1 1 d . . . . .
C18 C 0.7955(5) 0.03360(19) 0.3811(5) 0.0367(11) Uani 1 1 d . . . . .
H18 H 0.8708 0.0218 0.4663 0.044 Uiso 1 1 calc R U . . .
C19 C 0.6601(5) 0.0143(2) 0.3377(5) 0.0436(12) Uani 1 1 d . . . . .
C20 C 0.5536(5) 0.03386(19) 0.2138(5) 0.0373(11) Uani 1 1 d . . . . .
H20 H 0.4604 0.0224 0.1834 0.045 Uiso 1 1 calc R U . . .
C21 C 0.5821(4) 0.06980(16) 0.1342(5) 0.0292(9) Uani 1 1 d . . . . .
C22 C 0.4811(4) 0.09267(16) -0.0056(5) 0.0314(10) Uani 1 1 d . . . . .
O5A O 0.4875(11) -0.2433(2) 0.4449(8) 0.066(2) Uani 0.730(10) 1 d . . P A 2
O6A O 0.4423(8) -0.1927(3) 0.5818(9) 0.0467(17) Uani 0.730(10) 1 d . . P A 2
C23A C 0.6344(7) -0.0357(3) 0.4213(6) 0.0290(15) Uani 0.730(10) 1 d . . P A 2
H23A H 0.6823 -0.0687 0.4131 0.035 Uiso 0.730(10) 1 calc R U P A 2
H23B H 0.6788 -0.0259 0.5203 0.035 Uiso 0.730(10) 1 calc R U P A 2
C24A C 0.4921(7) -0.0494(3) 0.3763(7) 0.0381(18) Uani 0.730(10) 1 d . . P A 2
H24A H 0.4478 -0.0617 0.2791 0.046 Uiso 0.730(10) 1 calc R U P A 2
H24B H 0.4418 -0.0165 0.3808 0.046 Uiso 0.730(10) 1 calc R U P A 2
C25A C 0.4797(8) -0.0940(2) 0.4648(8) 0.0396(18) Uani 0.730(10) 1 d . . P A 2
H25A H 0.3818 -0.0962 0.4462 0.048 Uiso 0.730(10) 1 calc R U P A 2
H25B H 0.5383 -0.0844 0.5634 0.048 Uiso 0.730(10) 1 calc R U P A 2
C26A C 0.5254(7) -0.1513(2) 0.4374(7) 0.0308(16) Uani 0.730(10) 1 d . . P A 2
H26A H 0.4849 -0.1565 0.3366 0.037 Uiso 0.730(10) 1 calc R U P A 2
H26B H 0.6281 -0.1517 0.4779 0.037 Uiso 0.730(10) 1 calc R U P A 2
C27A C 0.4822(9) -0.1979(3) 0.4957(9) 0.0392(19) Uani 0.730(10) 1 d . . P A 2
C28A C 0.4434(16) -0.2888(4) 0.4932(12) 0.088(4) Uani 0.730(10) 1 d . . P A 2
H28A H 0.5142 -0.2974 0.5880 0.132 Uiso 0.730(10) 1 calc R U P A 2
H28B H 0.4302 -0.3203 0.4336 0.132 Uiso 0.730(10) 1 calc R U P A 2
H28C H 0.3551 -0.2801 0.4916 0.132 Uiso 0.730(10) 1 calc R U P A 2
O5B O 0.563(2) -0.2376(9) 0.496(2) 0.072(7) Uiso 0.270(10) 1 d . . P A 3
O6B O 0.463(5) -0.1816(17) 0.619(5) 0.139(18) Uiso 0.270(10) 1 d . . P A 3
C23B C 0.614(2) -0.0104(9) 0.420(2) 0.035(5) Uiso 0.270(10) 1 d . . P A 3
H23C H 0.5327 0.0094 0.4159 0.041 Uiso 0.270(10) 1 calc R U P A 3
H23D H 0.6886 -0.0118 0.5176 0.041 Uiso 0.270(10) 1 calc R U P A 3
C24B C 0.575(2) -0.0642(9) 0.364(2) 0.049(6) Uiso 0.270(10) 1 d . . P A 3
H24C H 0.6588 -0.0794 0.3639 0.059 Uiso 0.270(10) 1 calc R U P A 3
H24D H 0.5054 -0.0587 0.2655 0.059 Uiso 0.270(10) 1 calc R U P A 3
C25B C 0.515(4) -0.1123(16) 0.417(4) 0.098(10) Uiso 0.270(10) 1 d . . P A 3
H25C H 0.4335 -0.0976 0.4227 0.118 Uiso 0.270(10) 1 calc R U P A 3
H25D H 0.4788 -0.1408 0.3442 0.118 Uiso 0.270(10) 1 calc R U P A 3
C26B C 0.589(4) -0.1349(13) 0.526(4) 0.094(10) Uiso 0.270(10) 1 d . . P A 3
H26C H 0.6109 -0.1092 0.6026 0.113 Uiso 0.270(10) 1 calc R U P A 3
H26D H 0.6783 -0.1452 0.5287 0.113 Uiso 0.270(10) 1 calc R U P A 3
C27B C 0.519(3) -0.1870(10) 0.545(3) 0.040(7) Uiso 0.270(10) 1 d . . P A 3
C28B C 0.520(3) -0.2910(12) 0.531(3) 0.053(7) Uiso 0.270(10) 1 d . . P A 3
H28D H 0.5355 -0.2896 0.6264 0.080 Uiso 0.270(10) 1 calc R U P A 3
H28E H 0.5756 -0.3206 0.5228 0.080 Uiso 0.270(10) 1 calc R U P A 3
H28F H 0.4210 -0.2976 0.4681 0.080 Uiso 0.270(10) 1 calc R U P A 3
O7A O 1.0975(6) 0.0881(5) 0.7000(6) 0.037(2) Uiso 0.66(3) 1 d . . P B 3
H7A H 1.0856 0.0855 0.6046 0.056 Uiso 0.66(3) 1 d R U P B 3
H7B H 1.1889 0.0861 0.7867 0.056 Uiso 0.66(3) 1 d R U P B 3
O7B O 1.1083(12) 0.1103(10) 0.6986(11) 0.041(5) Uiso 0.34(3) 1 d . . P B 4
H7C H 1.0928 0.1003 0.6045 0.061 Uiso 0.34(3) 1 d R U P B 4
H7D H 1.1952 0.1009 0.7854 0.061 Uiso 0.34(3) 1 d R U P B 4

loop_
_atom_site_aniso_label
_atom_site_aniso_U_11
_atom_site_aniso_U_22
_atom_site_aniso_U_33
_atom_site_aniso_U_23
_atom_site_aniso_U_13
_atom_site_aniso_U_12
Ru1 0.02813(19) 0.01592(17) 0.0392(2) -0.00232(14) 0.02035(16) -0.00028(13)
N1 0.0311(19) 0.0193(17) 0.048(2) -0.0021(16) 0.0222(19) 0.0010(14)
N2 0.0272(18) 0.0263(18) 0.033(2) 0.0041(15) 0.0127(17) 0.0017(14)
N3 0.0244(17) 0.0244(18) 0.033(2) -0.0065(15) 0.0141(17) -0.0003(14)
N4 0.0267(18) 0.0193(16) 0.040(2) -0.0048(15) 0.0200(18) 0.0016(14)
O1 0.0331(16) 0.0210(14) 0.0436(19) -0.0074(13) 0.0255(15) -0.0051(11)
O2 0.0258(16) 0.0532(19) 0.0297(19) -0.0057(14) 0.0126(16) -0.0097(14)
O3 0.0291(16) 0.0241(15) 0.049(2) 0.0036(13) 0.0200(15) 0.0034(12)
O4 0.0259(16) 0.0431(18) 0.044(2) -0.0051(15) 0.0193(15) -0.0013(13)
C1 0.043(3) 0.028(2) 0.055(3) -0.007(2) 0.034(3) -0.0005(19)
C2 0.058(3) 0.029(2) 0.084(4) -0.009(3) 0.050(3) -0.001(2)
C3 0.055(3) 0.023(2) 0.081(4) -0.007(2) 0.042(3) 0.005(2)
C4 0.041(3) 0.023(2) 0.064(4) 0.001(2) 0.025(3) -0.0048(19)
C5 0.032(2) 0.021(2) 0.049(3) 0.0043(19) 0.020(2) 0.0020(18)
C6 0.029(2) 0.027(2) 0.040(3) 0.0067(19) 0.011(2) -0.0010(18)
C7 0.048(3) 0.037(3) 0.048(3) 0.008(2) 0.024(3) -0.005(2)
C8 0.056(3) 0.062(3) 0.049(4) 0.015(3) 0.031(3) -0.007(3)
C9 0.044(3) 0.057(3) 0.033(3) 0.002(2) 0.020(2) -0.001(2)
C10 0.022(2) 0.043(3) 0.035(3) 0.004(2) 0.012(2) -0.0004(18)
C11 0.019(2) 0.034(2) 0.034(3) -0.0063(19) 0.009(2) 0.0012(17)
C12 0.027(2) 0.063(3) 0.026(3) -0.011(2) 0.011(2) 0.003(2)
C13 0.031(3) 0.049(3) 0.050(3) -0.025(2) 0.011(2) 0.006(2)
C14 0.036(3) 0.030(2) 0.053(3) -0.015(2) 0.018(3) 0.0028(19)
C15 0.030(2) 0.022(2) 0.045(3) -0.0084(19) 0.018(2) -0.0002(17)
C16 0.031(2) 0.030(2) 0.037(3) -0.0129(19) 0.025(2) -0.0093(18)
C17 0.027(2) 0.029(2) 0.035(3) -0.0127(19) 0.019(2) -0.0058(17)
C18 0.033(2) 0.053(3) 0.032(3) -0.004(2) 0.022(2) -0.010(2)
C19 0.041(3) 0.065(3) 0.033(3) -0.004(2) 0.024(3) -0.014(2)
C20 0.031(2) 0.052(3) 0.039(3) -0.006(2) 0.025(2) -0.010(2)
C21 0.027(2) 0.028(2) 0.041(3) -0.0097(19) 0.023(2) -0.0025(17)
C22 0.034(2) 0.021(2) 0.047(3) -0.0072(19) 0.025(2) 0.0020(17)
O5A 0.120(7) 0.037(3) 0.058(4) 0.013(3) 0.057(5) 0.004(4)
O6A 0.061(4) 0.039(3) 0.062(4) 0.008(3) 0.047(4) 0.003(3)
C23A 0.043(4) 0.027(4) 0.022(3) 0.008(3) 0.020(3) 0.011(3)
C24A 0.041(4) 0.033(3) 0.044(4) 0.008(3) 0.024(3) 0.003(3)
C25A 0.062(5) 0.021(3) 0.046(4) 0.004(3) 0.034(4) 0.000(3)
C26A 0.037(4) 0.027(3) 0.028(4) 0.007(3) 0.016(3) 0.006(3)
C27A 0.047(5) 0.043(4) 0.023(4) -0.015(3) 0.013(4) -0.014(4)
C28A 0.146(13) 0.051(5) 0.065(8) 0.022(5) 0.049(9) 0.000(7)

loop_
_atom_type_symbol
_atom_type_description
_atom_type_scat_dispersion_real
_atom_type_scat_dispersion_imag
_atom_type_scat_source
C C 0.0041 0.0020 'International Tables Vol C Tables 4.2.6.8 and 6.1.1.4'
H H 0.0000 0.0000 'International Tables Vol C Tables 4.2.6.8 and 6.1.1.4'
N N 0.0078 0.0041 'International Tables Vol C Tables 4.2.6.8 and 6.1.1.4'
O O 0.0135 0.0075 'International Tables Vol C Tables 4.2.6.8 and 6.1.1.4'
Ru Ru -0.9769 1.0012 'International Tables Vol C Tables 4.2.6.8 and 6.1.1.4'

loop_
_geom_angle_atom_site_label_1
_geom_angle_atom_site_label_2
_geom_angle_atom_site_label_3
_geom_angle
N2 Ru1 N4 177.11(13)
N2 Ru1 N3 80.15(14)
N4 Ru1 N3 98.04(13)
N2 Ru1 N1 79.67(14)
N4 Ru1 N1 102.16(13)
N3 Ru1 N1 159.80(14)
N2 Ru1 O1 99.20(12)
N4 Ru1 O1 78.48(12)
N3 Ru1 O1 89.24(12)
N1 Ru1 O1 94.68(12)
N2 Ru1 O3 104.10(13)
N4 Ru1 O3 78.22(13)
N3 Ru1 O3 94.28(12)
N1 Ru1 O3 89.92(12)
O1 Ru1 O3 156.69(11)
C1 N1 C5 118.3(4)
C1 N1 Ru1 127.4(3)
C5 N1 Ru1 114.2(3)
C10 N2 C6 122.0(4)
C10 N2 Ru1 118.9(3)
C6 N2 Ru1 119.0(3)
C15 N3 C11 118.4(3)
C15 N3 Ru1 127.8(3)
C11 N3 Ru1 113.8(3)
C17 N4 C21 120.9(4)
C17 N4 Ru1 119.4(3)
C21 N4 Ru1 119.6(3)
C16 O1 Ru1 114.8(2)
C22 O3 Ru1 114.3(3)
N1 C1 C2 122.7(4)
N1 C1 H1 118.6
C2 C1 H1 118.6
C1 C2 C3 119.1(5)
C1 C2 H2 120.5
C3 C2 H2 120.5
C2 C3 C4 119.9(4)
C2 C3 H3 120.1
C4 C3 H3 120.1
C3 C4 C5 119.6(4)
C3 C4 H4 120.2
C5 C4 H4 120.2
N1 C5 C4 120.4(4)
N1 C5 C6 114.8(3)
C4 C5 C6 124.8(4)
N2 C6 C7 119.5(4)
N2 C6 C5 112.3(4)
C7 C6 C5 128.2(4)
C8 C7 C6 119.1(4)
C8 C7 H7 120.5
C6 C7 H7 120.5
C7 C8 C9 121.4(4)
C7 C8 H8 119.3
C9 C8 H8 119.3
C10 C9 C8 117.9(4)
C10 C9 H9 121.0
C8 C9 H9 121.0
N2 C10 C9 120.1(4)
N2 C10 C11 112.5(4)
C9 C10 C11 127.4(4)
N3 C11 C12 121.2(4)
N3 C11 C10 114.5(4)
C12 C11 C10 124.3(4)
C11 C12 C13 118.7(4)
C11 C12 H12 120.6
C13 C12 H12 120.6
C14 C13 C12 119.7(4)
C14 C13 H13 120.1
C12 C13 H13 120.1
C13 C14 C15 119.0(4)
C13 C14 H14 120.5
C15 C14 H14 120.5
N3 C15 C14 123.0(4)
N3 C15 H15 118.5
C14 C15 H15 118.5
O2 C16 O1 124.2(4)
O2 C16 C17 121.0(4)
O1 C16 C17 114.8(4)
N4 C17 C18 121.3(4)
N4 C17 C16 112.5(4)
C18 C17 C16 126.1(4)
C17 C18 C19 119.1(4)
C17 C18 H18 120.4
C19 C18 H18 120.4
C23B C19 C20 113.8(10)
C23B C19 C18 125.9(10)
C20 C19 C18 117.9(4)
C20 C19 C23A 121.6(4)
C18 C19 C23A 119.9(5)
C21 C20 C19 120.6(4)
C21 C20 H20 119.7
C19 C20 H20 119.7
N4 C21 C20 120.2(4)
N4 C21 C22 112.2(4)
C20 C21 C22 127.5(4)
O4 C22 O3 124.4(4)
O4 C22 C21 120.1(4)
O3 C22 C21 115.5(4)
C27A O5A C28A 115.4(8)
C24A C23A C19 115.6(5)
C24A C23A H23A 108.4
C19 C23A H23A 108.4
C24A C23A H23B 108.4
C19 C23A H23B 108.4
H23A C23A H23B 107.4
C23A C24A C25A 111.4(6)
C23A C24A H24A 109.4
C25A C24A H24A 109.4
C23A C24A H24B 109.4
C25A C24A H24B 109.4
H24A C24A H24B 108.0
C24A C25A C26A 112.6(6)
C24A C25A H25A 109.1
C26A C25A H25A 109.1
C24A C25A H25B 109.1
C26A C25A H25B 109.1
H25A C25A H25B 107.8
C27A C26A C25A 113.8(5)
C27A C26A H26A 108.8
C25A C26A H26A 108.8
C27A C26A H26B 108.8
C25A C26A H26B 108.8
H26A C26A H26B 107.7
O6A C27A O5A 123.1(8)
O6A C27A C26A 123.9(7)
O5A C27A C26A 113.0(6)
O5A C28A H28A 109.5
O5A C28A H28B 109.5
H28A C28A H28B 109.5
O5A C28A H28C 109.5
H28A C28A H28C 109.5
H28B C28A H28C 109.5
C28B O5B C27B 115(2)
C19 C23B C24B 103.8(17)
C19 C23B H23C 111.0
C24B C23B H23C 111.0
C19 C23B H23D 111.0
C24B C23B H23D 111.0
H23C C23B H23D 109.0
C23B C24B C25B 127(2)
C23B C24B H24C 105.5
C25B C24B H24C 105.5
C23B C24B H24D 105.5
C25B C24B H24D 105.5
H24C C24B H24D 106.0
C26B C25B C24B 120(3)
C26B C25B H25C 107.3
C24B C25B H25C 107.3
C26B C25B H25D 107.3
C24B C25B H25D 107.3
H25C C25B H25D 106.9
C25B C26B C27B 111(3)
C25B C26B H26C 109.3
C27B C26B H26C 109.3
C25B C26B H26D 109.3
C27B C26B H26D 109.3
H26C C26B H26D 108.0
O6B C27B O5B 132(3)
O6B C27B C26B 116(3)
O5B C27B C26B 111(2)
O5B C28B H28D 109.5
O5B C28B H28E 109.5
H28D C28B H28E 109.5
O5B C28B H28F 109.5
H28D C28B H28F 109.5
H28E C28B H28F 109.5
H7A O7A H7B 124.8
H7C O7B H7D 123.3

loop_
_geom_bond_atom_site_label_1
_geom_bond_atom_site_label_2
_geom_bond_distance
Ru1 N2 1.945(3)
Ru1 N4 1.967(3)
Ru1 N3 2.044(3)
Ru1 N1 2.052(3)
Ru1 O1 2.105(3)
Ru1 O3 2.120(3)
N1 C1 1.364(5)
N1 C5 1.368(5)
N2 C10 1.359(6)
N2 C6 1.374(5)
N3 C15 1.346(5)
N3 C11 1.373(5)
N4 C17 1.338(6)
N4 C21 1.345(5)
O1 C16 1.301(5)
O2 C16 1.221(5)
O3 C22 1.299(5)
O4 C22 1.236(5)
C1 C2 1.369(6)
C1 H1 0.9500
C2 C3 1.371(7)
C2 H2 0.9500
C3 C4 1.379(7)
C3 H3 0.9500
C4 C5 1.400(6)
C4 H4 0.9500
C5 C6 1.466(6)
C6 C7 1.383(6)
C7 C8 1.370(7)
C7 H7 0.9500
C8 C9 1.414(7)
C8 H8 0.9500
C9 C10 1.381(6)
C9 H9 0.9500
C10 C11 1.478(6)
C11 C12 1.388(6)
C12 C13 1.402(7)
C12 H12 0.9500
C13 C14 1.369(7)
C13 H13 0.9500
C14 C15 1.376(6)
C14 H14 0.9500
C15 H15 0.9500
C16 C17 1.520(5)
C17 C18 1.387(6)
C18 C19 1.403(6)
C18 H18 0.9500
C19 C23B 1.38(2)
C19 C20 1.389(7)
C19 C23A 1.637(8)
C20 C21 1.381(6)
C20 H20 0.9500
C21 C22 1.510(6)
O5A C27A 1.258(10)
O5A C28A 1.417(12)
O6A C27A 1.230(10)
C23A C24A 1.428(9)
C23A H23A 0.9900
C23A H23B 0.9900
C24A C25A 1.515(8)
C24A H24A 0.9900
C24A H24B 0.9900
C25A C26A 1.565(9)
C25A H25A 0.9900
C25A H25B 0.9900
C26A C27A 1.495(10)
C26A H26A 0.9900
C26A H26B 0.9900
C28A H28A 0.9800
C28A H28B 0.9800
C28A H28C 0.9800
O5B C28B 1.50(4)
O5B C27B 1.52(3)
O6B C27B 1.24(5)
C23B C24B 1.43(3)
C23B H23C 0.9900
C23B H23D 0.9900
C24B C25B 1.59(4)
C24B H24C 0.9900
C24B H24D 0.9900
C25B C26B 1.22(4)
C25B H25C 0.9900
C25B H25D 0.9900
C26B C27B 1.56(4)
C26B H26C 0.9900
C26B H26D 0.9900
C28B H28D 0.9800
C28B H28E 0.9800
C28B H28F 0.9800
O7A H7A 0.9999
O7A H7B 1.0000
O7B H7C 1.0000
O7B H7D 1.0000

loop_
_geom_torsion_atom_site_label_1
_geom_torsion_atom_site_label_2
_geom_torsion_atom_site_label_3
_geom_torsion_atom_site_label_4
_geom_torsion
C5 N1 C1 C2 -0.1(7)
Ru1 N1 C1 C2 -176.5(4)
N1 C1 C2 C3 -0.6(8)
C1 C2 C3 C4 0.5(8)
C2 C3 C4 C5 0.2(8)
C1 N1 C5 C4 0.9(6)
Ru1 N1 C5 C4 177.7(3)
C1 N1 C5 C6 -177.8(4)
Ru1 N1 C5 C6 -0.9(5)
C3 C4 C5 N1 -1.0(7)
C3 C4 C5 C6 177.5(5)
C10 N2 C6 C7 1.0(6)
Ru1 N2 C6 C7 176.8(3)
C10 N2 C6 C5 -179.2(4)
Ru1 N2 C6 C5 -3.4(5)
N1 C5 C6 N2 2.7(6)
C4 C5 C6 N2 -175.9(4)
N1 C5 C6 C7 -177.6(4)
C4 C5 C6 C7 3.8(8)
N2 C6 C7 C8 -1.1(7)
C5 C6 C7 C8 179.1(5)
C6 C7 C8 C9 0.8(8)
C7 C8 C9 C10 -0.3(8)
C6 N2 C10 C9 -0.5(6)
Ru1 N2 C10 C9 -176.3(3)
C6 N2 C10 C11 179.0(4)
Ru1 N2 C10 C11 3.2(5)
C8 C9 C10 N2 0.1(7)
C8 C9 C10 C11 -179.3(4)
C15 N3 C11 C12 -0.5(6)
Ru1 N3 C11 C12 -179.7(3)
C15 N3 C11 C10 179.4(4)
Ru1 N3 C11 C10 0.2(4)
N2 C10 C11 N3 -2.1(5)
C9 C10 C11 N3 177.4(4)
N2 C10 C11 C12 177.8(4)
C9 C10 C11 C12 -2.8(7)
N3 C11 C12 C13 1.5(6)
C10 C11 C12 C13 -178.4(4)
C11 C12 C13 C14 -1.3(7)
C12 C13 C14 C15 0.2(7)
C11 N3 C15 C14 -0.7(6)
Ru1 N3 C15 C14 178.3(3)
C13 C14 C15 N3 0.9(7)
Ru1 O1 C16 O2 177.1(3)
Ru1 O1 C16 C17 -1.6(4)
C21 N4 C17 C18 1.9(6)
Ru1 N4 C17 C18 -173.3(3)
C21 N4 C17 C16 178.3(3)
Ru1 N4 C17 C16 3.1(4)
O2 C16 C17 N4 -179.6(4)
O1 C16 C17 N4 -0.8(5)
O2 C16 C17 C18 -3.4(6)
O1 C16 C17 C18 175.4(4)
N4 C17 C18 C19 -0.6(6)
C16 C17 C18 C19 -176.5(4)
C17 C18 C19 C23B -162.5(13)
C17 C18 C19 C20 -1.4(7)
C17 C18 C19 C23A 170.6(5)
C23B C19 C20 C21 165.5(11)
C18 C19 C20 C21 2.2(7)
C23A C19 C20 C21 -169.6(5)
C17 N4 C21 C20 -1.1(6)
Ru1 N4 C21 C20 174.1(3)
C17 N4 C21 C22 -179.0(3)
Ru1 N4 C21 C22 -3.8(4)
C19 C20 C21 N4 -1.0(6)
C19 C20 C21 C22 176.5(4)
Ru1 O3 C22 O4 177.5(3)
Ru1 O3 C22 C21 -2.6(4)
N4 C21 C22 O4 -176.0(3)
C20 C21 C22 O4 6.3(6)
N4 C21 C22 O3 4.1(5)
C20 C21 C22 O3 -173.5(4)
C20 C19 C23A C24A -13.4(8)
C18 C19 C23A C24A 174.9(5)
C19 C23A C24A C25A -177.1(5)
C23A C24A C25A C26A -72.4(8)
C24A C25A C26A C27A -165.7(6)
C28A O5A C27A O6A 0.2(15)
C28A O5A C27A C26A -178.1(8)
C25A C26A C27A O6A -15.1(12)
C25A C26A C27A O5A 163.2(8)
C20 C19 C23B C24B 80.8(17)
C18 C19 C23B C24B -117.4(14)
C19 C23B C24B C25B 179(2)
C23B C24B C25B C26B -70(5)
C24B C25B C26B C27B -170(3)
C28B O5B C27B O6B 7(5)
C28B O5B C27B C26B 170(2)
C25B C26B C27B O6B -99(5)
C25B C26B C27B O5B 94(4)
